data_2211814
loop_
_publ_author_name
'Jin-Chan Zhu'
'Ying Liang'
'Heng-Shan Wang'
'Ying-Ming Pan'
'Yong Zhang'

_publ_section_title
;
 1,3,8-Trihydroxy-6-methylanthraquinone monohydrate
;
_journal_coeditor_code GH2013
_journal_issue 1
_journal_name_full 'Acta Crystallographica Section E'
_journal_page_first o233
_journal_page_last o235
_journal_paper_doi 10.1107/S1600536806049178
_journal_volume 63
_journal_year 2007
_chemical_formula_iupac 'C15 H10 O5, H2 O'
_chemical_formula_moiety 'C15 H10 O5, H2 O'
_chemical_formula_sum 'C15 H12 O6'
_chemical_formula_weight 288.25
_chemical_name_systematic
;
1,3,8-Trihydroxy-6-methylanthraquinone monohydrate
;
_space_group_IT_number 14
_symmetry_cell_setting monoclinic
_symmetry_space_group_name_Hall '-P 2ybc'
_symmetry_space_group_name_H-M 'P 1 21/c 1'
_atom_sites_solution_hydrogens geom
_atom_sites_solution_primary direct
_atom_sites_solution_secondary difmap
_audit_creation_method SHELXL-97
_cell_angle_alpha 90.00
_cell_angle_beta 113.140(6)
_cell_angle_gamma 90.00
_cell_formula_units_Z 4
_cell_length_a 9.570(3)
_cell_length_b 15.142(3)
_cell_length_c 9.245(3)
_cell_measurement_reflns_used 3018
_cell_measurement_temperature 153(2)
_cell_measurement_theta_max 25.3
_cell_measurement_theta_min 3.5
_cell_volume 1231.9(6)
_computing_cell_refinement CrystalClear
_computing_data_collection 'CrystalClear (Rigaku, 1999)'
_computing_data_reduction 'CrystalStructure (Rigaku/MSC, 2000)'
_computing_molecular_graphics 'SHELXTL (Sheldrick, 2000)'
_computing_publication_material 'SHELXTL (Sheldrick, 2000) and PLATON (Spek, 2003)'
_computing_structure_refinement 'SHELXL97 (Sheldrick, 1997)'
_computing_structure_solution 'SHELXS97 (Sheldrick, 1997)'
_diffrn_ambient_temperature 153(2)
_diffrn_detector_area_resol_mean 7.31
_diffrn_measured_fraction_theta_full 0.997
_diffrn_measured_fraction_theta_max 0.997
_diffrn_measurement_device_type 'Rigaku Mercury'
_diffrn_measurement_method \w
_diffrn_radiation_monochromator graphite
_diffrn_radiation_source 'fine-focus sealed tube'
_diffrn_radiation_type MoK\a
_diffrn_radiation_wavelength 0.71070
_diffrn_reflns_av_R_equivalents 0.0638
_diffrn_reflns_av_sigmaI/netI 0.0449
_diffrn_reflns_limit_h_max 11
_diffrn_reflns_limit_h_min -10
_diffrn_reflns_limit_k_max 18
_diffrn_reflns_limit_k_min -17
_diffrn_reflns_limit_l_max 11
_diffrn_reflns_limit_l_min -11
_diffrn_reflns_number 11871
_diffrn_reflns_theta_full 25.34
_diffrn_reflns_theta_max 25.34
_diffrn_reflns_theta_min 3.55
_diffrn_standards_decay_% 0
_diffrn_standards_interval_count 0
_diffrn_standards_interval_time 0
_diffrn_standards_number 0
_exptl_absorpt_coefficient_mu 0.122
_exptl_absorpt_correction_T_max 0.983
_exptl_absorpt_correction_T_min 0.728
_exptl_absorpt_correction_type multi-scan
_exptl_absorpt_process_details '(Jacobson, 1998)'
_exptl_crystal_colour orange
_exptl_crystal_density_diffrn 1.554
_exptl_crystal_density_method 'not measured'
_exptl_crystal_description block
_exptl_crystal_F_000 600
_exptl_crystal_size_max 0.30
_exptl_crystal_size_mid 0.14
_exptl_crystal_size_min 0.14
_refine_diff_density_max 0.356
_refine_diff_density_min -0.241
_refine_ls_extinction_method none
_refine_ls_goodness_of_fit_ref 1.165
_refine_ls_hydrogen_treatment mixed
_refine_ls_matrix_type full
_refine_ls_number_parameters 203
_refine_ls_number_reflns 2256
_refine_ls_number_restraints 2
_refine_ls_restrained_S_all 1.164
_refine_ls_R_factor_all 0.1080
_refine_ls_R_factor_gt 0.0804
_refine_ls_shift/su_max 0.001
_refine_ls_shift/su_mean 0.000
_refine_ls_structure_factor_coef Fsqd
_refine_ls_weighting_details 'calc w=1/[\s^2^(Fo^2^)+(0.0561P)^2^+1.359P] where P=(Fo^2^+2Fc^2^)/3'
_refine_ls_weighting_scheme calc
_refine_ls_wR_factor_gt 0.1549
_refine_ls_wR_factor_ref 0.1678
_reflns_number_gt 1732
_reflns_number_total 2256
_reflns_threshold_expression I>2\s(I)
_cod_data_source_file gh2013.cif
_cod_data_source_block I
_cod_original_sg_symbol_H-M 'P 21/c'
_cod_database_code 2211814
_cod_database_fobs_code 2211814

loop_
_symmetry_equiv_pos_as_xyz
'x, y, z'
'-x, y+1/2, -z+1/2'
'-x, -y, -z'
'x, -y-1/2, z-1/2'

loop_
_atom_site_type_symbol
_atom_site_label
_atom_site_fract_x
_atom_site_fract_y
_atom_site_fract_z
_atom_site_U_iso_or_equiv
_atom_site_adp_type
_atom_site_calc_flag
_atom_site_refinement_flags
_atom_site_occupancy
O O1 0.8799(3) 0.07541(14) 0.4666(3) 0.0288(6) Uani d . 1
O O2 0.8105(3) 0.42744(14) 0.4925(3) 0.0326(6) Uani d . 1
O O3 0.6639(3) 0.04776(14) 0.5600(3) 0.0334(6) Uani d . 1
H H3 0.7320 0.0340 0.5281 0.050 Uiso calc R 1
O O4 0.4300(3) 0.29036(16) 0.6820(3) 0.0327(6) Uani d . 1
H H4 0.4309 0.3458 0.6843 0.049 Uiso calc R 1
O O5 1.0916(3) 0.09803(15) 0.3627(3) 0.0322(6) Uani d . 1
H H5 1.0321 0.0689 0.3911 0.048 Uiso calc R 1
O O6 0.5802(4) 0.53768(19) 0.2925(4) 0.0459(8) Uani d D 1
H H6A 0.654(5) 0.516(4) 0.371(5) 0.09(2) Uiso d D 1
H H6B 0.582(9) 0.528(5) 0.202(4) 0.16(3) Uiso d D 1
C C1 0.8635(4) 0.1582(2) 0.4716(4) 0.0225(7) Uani d . 1
C C2 0.7498(3) 0.1937(2) 0.5229(4) 0.0205(7) Uani d . 1
C C3 0.7312(3) 0.2851(2) 0.5335(4) 0.0215(7) Uani d . 1
C C4 0.8276(4) 0.3473(2) 0.4880(4) 0.0220(7) Uani d . 1
C C5 0.9428(3) 0.3102(2) 0.4353(4) 0.0204(7) Uani d . 1
C C6 0.9588(3) 0.2178(2) 0.4266(4) 0.0198(7) Uani d . 1
C C7 0.6544(4) 0.1371(2) 0.5655(4) 0.0249(8) Uani d . 1
C C8 0.5475(4) 0.1713(2) 0.6169(4) 0.0280(8) Uani d . 1
H H8 0.4839 0.1326 0.6447 0.034 Uiso calc R 1
C C9 0.5336(4) 0.2612(2) 0.6276(4) 0.0254(8) Uani d . 1
C C10 0.6256(4) 0.3193(2) 0.5851(4) 0.0254(8) Uani d . 1
H H10 0.6150 0.3814 0.5918 0.030 Uiso calc R 1
C C11 1.0683(4) 0.1855(2) 0.3750(4) 0.0248(7) Uani d . 1
C C12 1.1571(4) 0.2440(2) 0.3304(4) 0.0271(8) Uani d . 1
H H12 1.2293 0.2213 0.2931 0.033 Uiso calc R 1
C C13 1.1417(4) 0.3344(2) 0.3398(4) 0.0243(7) Uani d . 1
C C14 1.0330(4) 0.3673(2) 0.3925(4) 0.0251(8) Uani d . 1
H H14 1.0212 0.4293 0.3990 0.030 Uiso calc R 1
C C15 1.2403(4) 0.3964(2) 0.2936(4) 0.0320(8) Uani d . 1
H H15A 1.3473 0.3861 0.3615 0.048 Uiso calc R 1
H H15B 1.2132 0.4575 0.3056 0.048 Uiso calc R 1
H H15C 1.2247 0.3857 0.1837 0.048 Uiso calc R 1

loop_
_atom_site_aniso_label
_atom_site_aniso_U_11
_atom_site_aniso_U_22
_atom_site_aniso_U_33
_atom_site_aniso_U_12
_atom_site_aniso_U_13
_atom_site_aniso_U_23
O1 0.0352(13) 0.0182(12) 0.0400(15) 0.0008(10) 0.0224(12) -0.0012(10)
O2 0.0359(14) 0.0197(13) 0.0491(16) 0.0003(10) 0.0239(13) -0.0020(11)
O3 0.0383(14) 0.0213(13) 0.0515(17) 0.0003(11) 0.0295(13) 0.0017(11)
O4 0.0322(13) 0.0336(14) 0.0390(15) 0.0036(11) 0.0213(12) -0.0007(12)
O5 0.0385(14) 0.0240(13) 0.0449(16) 0.0042(11) 0.0280(13) 0.0001(11)
O6 0.0544(19) 0.0411(17) 0.045(2) 0.0133(15) 0.0224(17) -0.0016(15)
C1 0.0244(16) 0.0207(17) 0.0214(17) 0.0011(14) 0.0077(15) -0.0008(13)
C2 0.0191(15) 0.0227(17) 0.0192(17) 0.0003(13) 0.0068(14) 0.0015(13)
C3 0.0199(16) 0.0244(17) 0.0194(17) 0.0015(13) 0.0070(14) -0.0007(13)
C4 0.0246(16) 0.0202(18) 0.0208(17) 0.0016(13) 0.0084(14) -0.0001(13)
C5 0.0184(15) 0.0233(17) 0.0188(17) 0.0015(13) 0.0066(14) 0.0007(13)
C6 0.0199(15) 0.0199(17) 0.0207(17) 0.0010(13) 0.0091(14) 0.0019(13)
C7 0.0234(17) 0.0263(18) 0.0249(18) 0.0042(14) 0.0093(15) 0.0030(14)
C8 0.0269(18) 0.030(2) 0.031(2) 0.0006(15) 0.0161(16) 0.0044(15)
C9 0.0221(16) 0.033(2) 0.0236(18) 0.0041(15) 0.0113(15) 0.0006(15)
C10 0.0275(17) 0.0232(18) 0.0256(18) 0.0048(14) 0.0107(16) -0.0007(14)
C11 0.0288(17) 0.0231(18) 0.0221(18) 0.0022(14) 0.0095(15) -0.0012(14)
C12 0.0254(17) 0.035(2) 0.0232(18) 0.0011(15) 0.0119(15) -0.0017(15)
C13 0.0244(17) 0.0258(18) 0.0225(18) -0.0013(14) 0.0090(15) 0.0023(14)
C14 0.0270(17) 0.0229(17) 0.0247(18) 0.0012(14) 0.0094(15) 0.0007(14)
C15 0.0329(19) 0.033(2) 0.033(2) -0.0031(16) 0.0165(17) 0.0023(16)

loop_
_atom_type_symbol
_atom_type_description
_atom_type_scat_dispersion_real
_atom_type_scat_dispersion_imag
_atom_type_scat_source
C C 0.0033 0.0016 'International Tables Vol C Tables 4.2.6.8 and 6.1.1.4'
H H 0.0000 0.0000 'International Tables Vol C Tables 4.2.6.8 and 6.1.1.4'
O O 0.0106 0.0060 'International Tables Vol C Tables 4.2.6.8 and 6.1.1.4'

loop_
_geom_angle_atom_site_label_1
_geom_angle_atom_site_label_2
_geom_angle_atom_site_label_3
_geom_angle
C7 O3 H3 109.5
C9 O4 H4 109.5
C11 O5 H5 109.5
H6A O6 H6B 116(6)
O1 C1 C2 119.9(3)
O1 C1 C6 120.2(3)
C2 C1 C6 119.9(3)
C3 C2 C7 117.6(3)
C3 C2 C1 121.4(3)
C7 C2 C1 121.0(3)
C10 C3 C2 121.7(3)
C10 C3 C4 118.7(3)
C2 C3 C4 119.6(3)
O2 C4 C5 120.9(3)
O2 C4 C3 120.6(3)
C5 C4 C3 118.5(3)
C14 C5 C6 120.6(3)
C14 C5 C4 119.0(3)
C6 C5 C4 120.4(3)
C11 C6 C5 118.5(3)
C11 C6 C1 121.2(3)
C5 C6 C1 120.3(3)
O3 C7 C8 117.0(3)
O3 C7 C2 122.2(3)
C8 C7 C2 120.8(3)
C9 C8 C7 119.9(3)
C9 C8 H8 120.0
C7 C8 H8 120.0
O4 C9 C8 117.1(3)
O4 C9 C10 122.2(3)
C8 C9 C10 120.7(3)
C3 C10 C9 119.2(3)
C3 C10 H10 120.4
C9 C10 H10 120.4
O5 C11 C12 117.1(3)
O5 C11 C6 122.7(3)
C12 C11 C6 120.2(3)
C13 C12 C11 121.1(3)
C13 C12 H12 119.4
C11 C12 H12 119.4
C12 C13 C14 119.1(3)
C12 C13 C15 120.3(3)
C14 C13 C15 120.6(3)
C5 C14 C13 120.5(3)
C5 C14 H14 119.7
C13 C14 H14 119.7
C13 C15 H15A 109.5
C13 C15 H15B 109.5
H15A C15 H15B 109.5
C13 C15 H15C 109.5
H15A C15 H15C 109.5
H15B C15 H15C 109.5

loop_
_geom_bond_atom_site_label_1
_geom_bond_atom_site_label_2
_geom_bond_distance
O1 C1 1.266(4)
O2 C4 1.227(4)
O3 C7 1.358(4)
O3 H3 0.8400
O4 C9 1.350(4)
O4 H4 0.8400
O5 C11 1.355(4)
O5 H5 0.8400
O6 H6A 0.86(2)
O6 H6B 0.85(2)
C1 C2 1.450(4)
C1 C6 1.455(4)
C2 C3 1.404(4)
C2 C7 1.416(4)
C3 C10 1.376(4)
C3 C4 1.491(4)
C4 C5 1.481(4)
C5 C14 1.385(4)
C5 C6 1.414(4)
C6 C11 1.399(4)
C7 C8 1.387(4)
C8 C9 1.376(5)
C8 H8 0.9500
C9 C10 1.405(4)
C10 H10 0.9500
C11 C12 1.397(5)
C12 C13 1.383(5)
C12 H12 0.9500
C13 C14 1.402(5)
C13 C15 1.507(4)
C14 H14 0.9500
C15 H15A 0.9800
C15 H15B 0.9800
C15 H15C 0.9800

loop_
_geom_hbond_atom_site_label_D
_geom_hbond_atom_site_label_H
_geom_hbond_atom_site_label_A
_geom_hbond_site_symmetry_A
_geom_hbond_distance_DH
_geom_hbond_distance_HA
_geom_hbond_distance_DA
_geom_hbond_angle_DHA
O3 H3 O1 . 0.84 1.83 2.568(3) 145.5
O3 H3 O5 3_756 0.84 2.55 3.090(3) 122.6
O4 H4 O6 3_666 0.84 1.79 2.620(4) 172.0
O5 H5 O1 . 0.84 1.85 2.583(3) 145.2
O5 H5 O1 3_756 0.84 2.52 3.021(3) 119.4
O6 H6A O2 . 0.86(2) 1.99(3) 2.804(4) 158(5)
O6 H6B O3 4_565 0.85(2) 2.11(4) 2.879(4) 149(7)
C12 H12 O4 4_665 0.95 2.51 3.434(4) 162.8

loop_
_geom_torsion_atom_site_label_1
_geom_torsion_atom_site_label_2
_geom_torsion_atom_site_label_3
_geom_torsion_atom_site_label_4
_geom_torsion
O1 C1 C2 C3 178.4(3)
C6 C1 C2 C3 -1.3(5)
O1 C1 C2 C7 -1.1(5)
C6 C1 C2 C7 179.2(3)
C7 C2 C3 C10 0.8(5)
C1 C2 C3 C10 -178.7(3)
C7 C2 C3 C4 -179.2(3)
C1 C2 C3 C4 1.3(5)
C10 C3 C4 O2 -1.9(5)
C2 C3 C4 O2 178.1(3)
C10 C3 C4 C5 178.9(3)
C2 C3 C4 C5 -1.1(4)
O2 C4 C5 C14 0.8(5)
C3 C4 C5 C14 179.9(3)
O2 C4 C5 C6 -178.3(3)
C3 C4 C5 C6 0.9(4)
C14 C5 C6 C11 0.4(5)
C4 C5 C6 C11 179.5(3)
C14 C5 C6 C1 -179.9(3)
C4 C5 C6 C1 -0.9(5)
O1 C1 C6 C11 1.0(5)
C2 C1 C6 C11 -179.3(3)
O1 C1 C6 C5 -178.6(3)
C2 C1 C6 C5 1.0(4)
C3 C2 C7 O3 -179.7(3)
C1 C2 C7 O3 -0.3(5)
C3 C2 C7 C8 -0.5(5)
C1 C2 C7 C8 179.0(3)
O3 C7 C8 C9 179.0(3)
C2 C7 C8 C9 -0.3(5)
C7 C8 C9 O4 -178.4(3)
C7 C8 C9 C10 0.8(5)
C2 C3 C10 C9 -0.3(5)
C4 C3 C10 C9 179.7(3)
O4 C9 C10 C3 178.7(3)
C8 C9 C10 C3 -0.5(5)
C5 C6 C11 O5 -179.9(3)
C1 C6 C11 O5 0.5(5)
C5 C6 C11 C12 -1.2(5)
C1 C6 C11 C12 179.1(3)
O5 C11 C12 C13 -179.7(3)
C6 C11 C12 C13 1.6(5)
C11 C12 C13 C14 -1.1(5)
C11 C12 C13 C15 179.0(3)
C6 C5 C14 C13 0.0(5)
C4 C5 C14 C13 -179.0(3)
C12 C13 C14 C5 0.3(5)
C15 C13 C14 C5 -179.8(3)

loop_
_cod_related_entry_id
_cod_related_entry_database
_cod_related_entry_code
1 ChemSpider 21125679
